data_7153922
loop_
_publ_author_name
'Dokl\'adalov\'a, L'
'Bure\<s, F'
'Kuznik, W.'
'Kityk, I. V.'
'Wojciechowski, A.'
'Mikysek, T.'
'Almonasy, N.'
'Ramaiyan, M.'
'Pad\<elkov\'a, Z'
'Kulh\'anek, J'
'Ludwig, M.'

_publ_section_title
;
 Dicyanobenzene and dicyanopyrazine derived X-shaped charge-transfer
 chromophores: comparative and structure-property relationship study.
;
_journal_issue 29
_journal_name_full 'Organic &amp; biomolecular chemistry'
_journal_page_first 5517
_journal_page_last 5527
_journal_paper_doi 10.1039/c4ob00901k
_journal_volume 12
_journal_year 2014
_chemical_formula_moiety 'C40 H30 N4, C H Cl3'
_chemical_formula_sum 'C41 H31 Cl3 N4'
_chemical_formula_weight 686.05
_chemical_name_systematic
; 
 ? 
;
_space_group_IT_number 9
_symmetry_cell_setting monoclinic
_symmetry_space_group_name_Hall 'C -2yc'
_symmetry_space_group_name_H-M 'C 1 c 1'
_atom_sites_solution_hydrogens geom
_atom_sites_solution_primary direct
_atom_sites_solution_secondary difmap
_audit_creation_method SHELXL-97
_cell_angle_alpha 90
_cell_angle_beta 99.601(4)
_cell_angle_gamma 90
_cell_formula_units_Z 8
_cell_length_a 38.9202(4)
_cell_length_b 12.3160(3)
_cell_length_c 14.8423(6)
_cell_measurement_reflns_used 51501
_cell_measurement_temperature 150(1)
_cell_measurement_theta_max 27
_cell_measurement_theta_min 1
_cell_volume 7014.9(3)
_computing_cell_refinement 'COLLECT and DENZO'
_computing_data_collection 'COLLECT (Hooft, 1998) and DENZO (Otwinowski & Minor, 1997)'
_computing_data_reduction 'COLLECT and DENZO'
_computing_molecular_graphics 'PLATON (Spek, 2003)'
_computing_publication_material 'SHELXL-97 (Sheldrick, 2008)'
_computing_structure_refinement 'SHELXL-97 (Sheldrick, 1997)'
_computing_structure_solution 'SIR92 (Altomare et al., 1994)'
_diffrn_ambient_temperature 150(1)
_diffrn_detector_area_resol_mean 9.091
_diffrn_measured_fraction_theta_full 0.991
_diffrn_measured_fraction_theta_max 0.991
_diffrn_measurement_device_type 'Bruker Nonius KappaCCD area detector'
_diffrn_measurement_method '\f and \w scans to fill the Ewald sphere'
_diffrn_radiation_monochromator graphite
_diffrn_radiation_source 'fine-focus sealed tube'
_diffrn_radiation_type MoK\a
_diffrn_radiation_wavelength 0.71073
_diffrn_reflns_av_R_equivalents 0.0814
_diffrn_reflns_av_sigmaI/netI 0.0648
_diffrn_reflns_limit_h_max 49
_diffrn_reflns_limit_h_min -49
_diffrn_reflns_limit_k_max 15
_diffrn_reflns_limit_k_min -15
_diffrn_reflns_limit_l_max 17
_diffrn_reflns_limit_l_min -18
_diffrn_reflns_number 51443
_diffrn_reflns_theta_full 27.00
_diffrn_reflns_theta_max 27.00
_diffrn_reflns_theta_min 1.74
_diffrn_standards_number 0
_exptl_absorpt_coefficient_mu 0.297
_exptl_absorpt_correction_T_max 0.963
_exptl_absorpt_correction_T_min 0.929
_exptl_absorpt_correction_type integration
_exptl_absorpt_process_details
;
Gaussian integration (Coppens, 1970)
;
_exptl_crystal_colour orange
_exptl_crystal_density_diffrn 1.299
_exptl_crystal_density_method 'not measured'
_exptl_crystal_description block
_exptl_crystal_F_000 2848
_exptl_crystal_size_max 0.38
_exptl_crystal_size_mid 0.37
_exptl_crystal_size_min 0.17
_refine_diff_density_max 0.797
_refine_diff_density_min -0.452
_refine_diff_density_rms 0.079
_refine_ls_abs_structure_details 'Flack H D (1983), Acta Cryst. A39, 876-881'
_refine_ls_abs_structure_Flack 0.08(7)
_refine_ls_extinction_method none
_refine_ls_goodness_of_fit_ref 1.168
_refine_ls_hydrogen_treatment constr
_refine_ls_matrix_type full
_refine_ls_number_parameters 865
_refine_ls_number_reflns 14610
_refine_ls_number_restraints 2
_refine_ls_restrained_S_all 1.168
_refine_ls_R_factor_all 0.1146
_refine_ls_R_factor_gt 0.0763
_refine_ls_shift/su_max 0.000
_refine_ls_shift/su_mean 0.000
_refine_ls_structure_factor_coef Fsqd
_refine_ls_weighting_details 'calc w=1/[\s^2^(Fo^2^)+(0.0617P)^2^+22.0884P] where P=(Fo^2^+2Fc^2^)/3'
_refine_ls_weighting_scheme calc
_refine_ls_wR_factor_gt 0.1622
_refine_ls_wR_factor_ref 0.1892
_reflns_number_gt 10843
_reflns_number_total 14610
_reflns_threshold_expression >2sigma(I)
_cod_data_source_file c4ob00901k2.cif
_cod_data_source_block shelxl
_cod_depositor_comments 'Adding full bibliography for 7153922--7153923.cif.'
_cod_original_sg_symbol_H-M 'C c'
_cod_database_code 7153922

loop_
_symmetry_equiv_pos_as_xyz
'x, y, z'
'x, -y, z+1/2'
'x+1/2, y+1/2, z'
'x+1/2, -y+1/2, z+1/2'

loop_
_atom_site_label
_atom_site_type_symbol
_atom_site_fract_x
_atom_site_fract_y
_atom_site_fract_z
_atom_site_U_iso_or_equiv
_atom_site_adp_type
_atom_site_occupancy
_atom_site_symmetry_multiplicity
_atom_site_calc_flag
_atom_site_refinement_flags
Cl4 Cl 0.81506(5) 0.78713(14) 0.91230(11) 0.0598(5) Uani 1 1 d .
Cl2 Cl 0.51208(5) 1.28418(13) 0.78083(11) 0.0547(4) Uani 1 1 d .
Cl6 Cl 0.80281(6) 0.56450(15) 0.95597(12) 0.0681(5) Uani 1 1 d .
Cl3 Cl 0.52324(6) 1.06099(14) 0.83383(14) 0.0707(6) Uani 1 1 d .
Cl1 Cl 0.58195(6) 1.1980(2) 0.8243(2) 0.0951(9) Uani 1 1 d .
Cl5 Cl 0.74503(6) 0.70196(19) 0.8872(2) 0.0926(8) Uani 1 1 d .
C110 C 0.60959(11) 0.8992(4) 0.7755(3) 0.0204(9) Uani 1 1 d .
H110 H 0.5915 0.9403 0.7916 0.024 Uiso 1 1 d R
C127 C 0.66796(12) 0.6208(4) 1.0031(3) 0.0238(10) Uani 1 1 d .
H127 H 0.6841 0.6677 1.0359 0.029 Uiso 1 1 d R
C10 C 0.71791(12) 1.4012(4) 0.8188(3) 0.0237(10) Uani 1 1 d .
H10 H 0.7362 1.4425 0.8493 0.028 Uiso 1 1 d R
C11 C 0.68899(12) 1.4532(4) 0.7704(3) 0.0261(10) Uani 1 1 d .
H11 H 0.6879 1.5286 0.7689 0.031 Uiso 1 1 d R
C131 C 0.70786(13) 0.4699(4) 1.0492(3) 0.0265(10) Uani 1 1 d .
C128 C 0.67528(12) 0.5094(4) 1.0016(3) 0.0228(10) Uani 1 1 d .
C114 C 0.63454(12) 0.7266(4) 0.7493(3) 0.0236(10) Uani 1 1 d .
H114 H 0.6332 0.6512 0.7478 0.028 Uiso 1 1 d R
C30 C 0.71011(12) 0.9836(4) 0.9420(3) 0.0242(10) Uani 1 1 d .
H30 H 0.7262 0.9371 0.9226 0.029 Uiso 1 1 d R
C4 C 0.75146(11) 1.2336(4) 0.8741(3) 0.0206(9) Uani 1 1 d .
C14 C 0.69317(12) 1.2286(4) 0.7735(3) 0.0245(10) Uani 1 1 d .
H14 H 0.6947 1.1532 0.7733 0.029 Uiso 1 1 d R
C119 C 0.79394(12) 1.1723(4) 0.6443(3) 0.0261(10) Uani 1 1 d .
H119 H 0.7963 1.2369 0.6135 0.031 Uiso 1 1 d R
C25 C 0.71723(11) 1.0952(4) 0.9492(3) 0.0204(9) Uani 1 1 d .
C106 C 0.54808(12) 0.5807(4) 0.8665(3) 0.0217(9) Uani 1 1 d .
H106 H 0.5495 0.5171 0.9006 0.026 Uiso 1 1 d R
C115 C 0.69659(12) 0.9429(4) 0.7063(3) 0.0245(10) Uani 1 1 d .
C101 C 0.51574(12) 0.6199(4) 0.8272(3) 0.0255(10) Uani 1 1 d .
C18 C 0.56594(13) 1.6303(4) 0.5623(3) 0.0262(10) Uani 1 1 d .
H18 H 0.5855 1.6682 0.5515 0.031 Uiso 1 1 d R
C103 C 0.54387(12) 0.7723(4) 0.7673(3) 0.0256(10) Uani 1 1 d .
H103 H 0.5422 0.8372 0.7349 0.031 Uiso 1 1 d R
C113 C 0.66309(12) 0.7776(4) 0.7242(3) 0.0250(10) Uani 1 1 d .
H113 H 0.6807 0.7362 0.7057 0.030 Uiso 1 1 d R
C112 C 0.66584(12) 0.8916(4) 0.7261(3) 0.0235(10) Uani 1 1 d .
C117 C 0.75643(12) 1.0313(4) 0.6886(3) 0.0240(10) Uani 1 1 d .
C13 C 0.66412(12) 1.2782(4) 0.7252(3) 0.0239(10) Uani 1 1 d .
H13 H 0.6463 1.2362 0.6934 0.029 Uiso 1 1 d R
C19 C 0.53311(13) 1.6729(4) 0.5324(3) 0.0265(11) Uani 1 1 d .
H19 H 0.5310 1.7391 0.5019 0.032 Uiso 1 1 d R
C32 C 0.59458(14) 0.9422(4) 1.0260(3) 0.0318(11) Uani 1 1 d .
C130 C 0.61945(12) 0.4811(4) 0.9057(3) 0.0228(10) Uani 1 1 d .
H130 H 0.6032 0.4338 0.8738 0.027 Uiso 1 1 d R
C26 C 0.69264(12) 1.1622(4) 0.9789(3) 0.0240(10) Uani 1 1 d .
H26 H 0.6971 1.2362 0.9853 0.029 Uiso 1 1 d R
C109 C 0.60766(11) 0.7867(4) 0.7769(3) 0.0203(9) Uani 1 1 d .
C17 C 0.57015(12) 1.5312(4) 0.6082(3) 0.0243(10) Uani 1 1 d .
C3 C 0.78416(12) 1.2788(4) 0.8672(3) 0.0260(10) Uani 1 1 d .
H3 H 0.7852 1.3425 0.8342 0.031 Uiso 1 1 d R
C111 C 0.63789(13) 0.9506(4) 0.7505(3) 0.0261(10) Uani 1 1 d .
H111 H 0.6386 1.0261 0.7498 0.031 Uiso 1 1 d R
C6 C 0.78153(12) 1.0906(4) 0.9670(3) 0.0215(9) Uani 1 1 d .
H6 H 0.7807 1.0266 0.9998 0.026 Uiso 1 1 d R
C27 C 0.66184(12) 1.1215(4) 0.9987(3) 0.0248(10) Uani 1 1 d .
H27 H 0.6456 1.1684 1.0174 0.030 Uiso 1 1 d R
C118 C 0.76103(12) 1.1291(4) 0.6449(3) 0.0259(10) Uani 1 1 d .
H118 H 0.7416 1.1664 0.6154 0.031 Uiso 1 1 d R
C138 C 0.78393(14) 0.3090(4) 1.1301(3) 0.0305(11) Uani 1 1 d .
H138 H 0.7695 0.2535 1.1037 0.037 Uiso 1 1 d R
C129 C 0.65063(12) 0.4403(4) 0.9526(3) 0.0255(10) Uani 1 1 d .
H129 H 0.6550 0.3661 0.9517 0.031 Uiso 1 1 d R
C104 C 0.57669(11) 0.7307(4) 0.8017(3) 0.0202(9) Uani 1 1 d .
C120 C 0.82381(13) 1.1191(5) 0.6903(4) 0.0321(12) Uani 1 1 d .
C126 C 0.63679(11) 0.6613(4) 0.9564(3) 0.0215(9) Uani 1 1 d .
H126 H 0.6322 0.7353 0.9587 0.026 Uiso 1 1 d R
C33 C 0.55996(13) 0.9160(4) 1.0420(3) 0.0284(11) Uani 1 1 d .
C29 C 0.67965(12) 0.9422(4) 0.9628(3) 0.0265(10) Uani 1 1 d .
H29 H 0.6755 0.8679 0.9587 0.032 Uiso 1 1 d R
C132 C 0.73597(14) 0.4417(4) 1.0885(3) 0.0304(11) Uani 1 1 d .
C1 C 0.81345(12) 1.1335(4) 0.9577(3) 0.0274(11) Uani 1 1 d .
C105 C 0.57891(12) 0.6354(4) 0.8560(3) 0.0226(10) Uani 1 1 d .
C12 C 0.66134(12) 1.3912(4) 0.7240(3) 0.0236(10) Uani 1 1 d .
C2 C 0.81491(13) 1.2295(4) 0.9094(4) 0.0308(11) Uani 1 1 d .
C116 C 0.72304(12) 0.9851(4) 0.6951(3) 0.0260(10) Uani 1 1 d .
C36 C 0.48990(14) 0.8712(5) 1.0604(4) 0.0349(12) Uani 1 1 d .
C9 C 0.72021(12) 1.2883(4) 0.8226(3) 0.0202(9) Uani 1 1 d .
C133 C 0.77057(13) 0.4140(4) 1.1320(3) 0.0278(11) Uani 1 1 d .
C16 C 0.60382(14) 1.4847(4) 0.6436(3) 0.0284(11) Uani 1 1 d .
C125 C 0.61232(11) 0.5923(3) 0.9060(3) 0.0187(9) Uani 1 1 d .
N3 N 0.47022(12) 1.6618(4) 0.5219(4) 0.0445(12) Uani 1 1 d .
C20 C 0.50293(13) 1.6178(4) 0.5479(4) 0.0309(11) Uani 1 1 d .
C5 C 0.75027(12) 1.1402(4) 0.9279(3) 0.0202(9) Uani 1 1 d .
N2 N 0.87299(13) 1.3250(5) 0.8933(4) 0.0549(15) Uani 1 1 d .
C137 C 0.81794(13) 0.2863(4) 1.1674(3) 0.0312(12) Uani 1 1 d .
H137 H 0.8263 0.2160 1.1638 0.037 Uiso 1 1 d R
C107 C 0.48498(14) 0.5574(5) 0.8334(4) 0.0387(13) Uani 1 1 d .
C135 C 0.82654(14) 0.4708(5) 1.2158(4) 0.0356(12) Uani 1 1 d .
H135 H 0.8405 0.5251 1.2463 0.043 Uiso 1 1 d R
C22 C 0.54023(14) 1.4758(4) 0.6205(4) 0.0338(12) Uani 1 1 d .
H22 H 0.5424 1.4083 0.6490 0.041 Uiso 1 1 d R
C38 C 0.54590(14) 0.8119(4) 1.0267(4) 0.0328(12) Uani 1 1 d .
H38 H 0.5598 0.7560 1.0109 0.039 Uiso 1 1 d R
C15 C 0.63040(13) 1.4430(4) 0.6785(3) 0.0268(10) Uani 1 1 d .
C31 C 0.62234(14) 0.9696(4) 1.0112(3) 0.0284(11) Uani 1 1 d .
C134 C 0.79269(14) 0.4944(4) 1.1775(4) 0.0321(11) Uani 1 1 d .
H134 H 0.7843 0.5647 1.1817 0.039 Uiso 1 1 d R
C136 C 0.84040(13) 0.3671(5) 1.2098(3) 0.0335(12) Uani 1 1 d .
C122 C 0.78633(14) 0.9773(5) 0.7302(4) 0.0351(12) Uani 1 1 d .
H122 H 0.7842 0.9104 0.7578 0.042 Uiso 1 1 d R
N5 N 0.46089(13) 0.5045(5) 0.8351(4) 0.0602(17) Uani 1 1 d .
N7 N 0.85654(11) 1.1635(4) 0.6959(4) 0.0441(12) Uani 1 1 d .
C34 C 0.53860(14) 0.9976(4) 1.0687(4) 0.0309(11) Uani 1 1 d .
H34 H 0.5473 1.0675 1.0801 0.037 Uiso 1 1 d R
N4 N 0.45611(13) 0.8511(4) 1.0698(4) 0.0479(13) Uani 1 1 d .
C121 C 0.81912(14) 1.0203(5) 0.7314(4) 0.0384(13) Uani 1 1 d .
H121 H 0.8385 0.9820 0.7599 0.046 Uiso 1 1 d R
C102 C 0.51372(12) 0.7194(4) 0.7799(3) 0.0249(10) Uani 1 1 d .
C7 C 0.84542(14) 1.0808(5) 0.9999(4) 0.0392(13) Uani 1 1 d .
C28 C 0.65479(12) 1.0103(4) 0.9910(3) 0.0254(10) Uani 1 1 d .
N8 N 0.87531(13) 0.3453(4) 1.2448(4) 0.0469(13) Uani 1 1 d .
C35 C 0.50458(15) 0.9745(5) 1.0779(4) 0.0362(12) Uani 1 1 d .
H35 H 0.4909 1.0294 1.0966 0.043 Uiso 1 1 d R
C108 C 0.48039(14) 0.7672(5) 0.7436(4) 0.0376(13) Uani 1 1 d .
C21 C 0.50765(15) 1.5176(5) 0.5923(4) 0.0387(13) Uani 1 1 d .
H21 H 0.4883 1.4785 0.6031 0.046 Uiso 1 1 d R
N6 N 0.45448(13) 0.8086(4) 0.7142(4) 0.0515(14) Uani 1 1 d .
C8 C 0.84759(14) 1.2805(5) 0.9006(4) 0.0375(13) Uani 1 1 d .
C42 C 0.78864(16) 0.6725(5) 0.8837(4) 0.0418(14) Uani 1 1 d .
H42 H 0.7906 0.6512 0.8212 0.050 Uiso 1 1 d R
C41 C 0.53863(16) 1.1699(5) 0.7768(4) 0.0411(14) Uani 1 1 d .
H41 H 0.5378 1.1494 0.7126 0.049 Uiso 1 1 d R
C37 C 0.51185(14) 0.7907(4) 1.0353(4) 0.0336(12) Uani 1 1 d .
H37 H 0.5031 0.7208 1.0240 0.040 Uiso 1 1 d R
C24 C 0.43957(14) 1.5996(6) 0.5344(5) 0.0545(18) Uani 1 1 d .
H24A H 0.4383 1.5341 0.4989 0.065 Uiso 1 1 d R
H24B H 0.4190 1.6423 0.5153 0.065 Uiso 1 1 d R
H24C H 0.4412 1.5816 0.5979 0.065 Uiso 1 1 d R
C23 C 0.46403(15) 1.7609(5) 0.4744(5) 0.0491(16) Uani 1 1 d .
H23A H 0.4822 1.8114 0.4968 0.059 Uiso 1 1 d R
H23B H 0.4420 1.7899 0.4838 0.059 Uiso 1 1 d R
H23C H 0.4636 1.7489 0.4103 0.059 Uiso 1 1 d R
C123 C 0.86279(14) 1.2615(5) 0.6482(4) 0.0422(14) Uani 1 1 d .
H123A H 0.8637 1.2448 0.5855 0.051 Uiso 1 1 d R
H123B H 0.8845 1.2929 0.6763 0.051 Uiso 1 1 d R
H123C H 0.8443 1.3122 0.6511 0.051 Uiso 1 1 d R
N1 N 0.87017(14) 1.0394(5) 1.0335(4) 0.0603(16) Uani 1 1 d .
C124 C 0.88663(14) 1.1063(5) 0.7445(5) 0.0478(16) Uani 1 1 d .
H124A H 0.8831 1.0905 0.8057 0.057 Uiso 1 1 d R
H124B H 0.9070 1.1509 0.7465 0.057 Uiso 1 1 d R
H124C H 0.8898 1.0397 0.7133 0.057 Uiso 1 1 d R
C140 C 0.88746(16) 0.2335(6) 1.2517(5) 0.0524(16) Uani 1 1 d .
H140A H 0.8764 0.1953 1.2955 0.063 Uiso 1 1 d R
H140B H 0.9123 0.2324 1.2709 0.063 Uiso 1 1 d R
H140C H 0.8817 0.1990 1.1931 0.063 Uiso 1 1 d R
C139 C 0.89579(17) 0.4234(6) 1.3010(6) 0.064(2) Uani 1 1 d .
H139A H 0.8954 0.4911 1.2688 0.077 Uiso 1 1 d R
H139B H 0.9194 0.3979 1.3159 0.077 Uiso 1 1 d R
H139C H 0.8864 0.4337 1.3562 0.077 Uiso 1 1 d R
C40 C 0.44159(17) 0.7428(6) 1.0493(5) 0.0576(18) Uani 1 1 d .
H40A H 0.4427 0.7246 0.9869 0.069 Uiso 1 1 d R
H40B H 0.4177 0.7421 1.0583 0.069 Uiso 1 1 d R
H40C H 0.4547 0.6907 1.0892 0.069 Uiso 1 1 d R
C39 C 0.43312(18) 0.9368(6) 1.0854(7) 0.070(2) Uani 1 1 d .
H39A H 0.4424 0.9731 1.1415 0.084 Uiso 1 1 d R
H39B H 0.4106 0.9072 1.0899 0.084 Uiso 1 1 d R
H39C H 0.4309 0.9878 1.0359 0.084 Uiso 1 1 d R

loop_
_atom_site_aniso_label
_atom_site_aniso_U_11
_atom_site_aniso_U_22
_atom_site_aniso_U_33
_atom_site_aniso_U_23
_atom_site_aniso_U_13
_atom_site_aniso_U_12
Cl4 0.0854(13) 0.0463(10) 0.0455(9) 0.0071(7) 0.0048(8) -0.0186(9)
Cl2 0.0757(11) 0.0393(9) 0.0510(9) 0.0077(7) 0.0158(8) 0.0133(8)
Cl6 0.1033(15) 0.0431(9) 0.0514(10) 0.0117(8) -0.0064(9) -0.0095(9)
Cl3 0.1146(16) 0.0393(9) 0.0688(12) 0.0164(8) 0.0461(11) 0.0126(10)
Cl1 0.0634(13) 0.0750(15) 0.138(2) -0.0528(15) -0.0104(13) 0.0037(11)
Cl5 0.0589(12) 0.0700(14) 0.148(2) -0.0430(14) 0.0159(13) 0.0095(10)
C110 0.022(2) 0.015(2) 0.025(2) -0.0025(18) 0.0065(17) 0.0005(18)
C127 0.026(2) 0.024(2) 0.021(2) -0.0006(18) 0.0054(18) -0.004(2)
C10 0.029(3) 0.016(2) 0.026(2) 0.0003(18) 0.0035(18) -0.001(2)
C11 0.025(2) 0.021(2) 0.034(3) 0.002(2) 0.007(2) 0.005(2)
C131 0.030(3) 0.025(2) 0.025(2) 0.0011(19) 0.0050(19) 0.006(2)
C128 0.022(2) 0.027(3) 0.020(2) 0.0009(19) 0.0044(17) 0.0050(19)
C114 0.029(2) 0.016(2) 0.026(2) -0.0024(18) 0.0055(18) -0.0041(19)
C30 0.027(2) 0.017(2) 0.029(3) 0.0001(19) 0.0035(19) 0.0065(19)
C4 0.021(2) 0.017(2) 0.022(2) -0.0021(17) -0.0024(17) 0.0037(18)
C14 0.031(3) 0.018(2) 0.024(2) -0.0001(19) 0.0032(19) -0.002(2)
C119 0.025(2) 0.026(3) 0.027(3) -0.002(2) 0.0031(19) -0.002(2)
C25 0.022(2) 0.019(2) 0.019(2) 0.0027(17) -0.0002(17) 0.0019(18)
C106 0.027(2) 0.016(2) 0.022(2) 0.0011(17) 0.0055(18) -0.0035(19)
C115 0.029(3) 0.021(2) 0.024(2) 0.0005(18) 0.0046(19) -0.004(2)
C101 0.024(2) 0.028(3) 0.025(2) 0.005(2) 0.0029(19) -0.006(2)
C18 0.025(2) 0.023(2) 0.030(3) 0.0005(19) 0.0044(19) -0.005(2)
C103 0.028(3) 0.023(3) 0.026(2) 0.006(2) 0.0060(19) 0.000(2)
C113 0.026(2) 0.024(3) 0.026(2) 0.0008(19) 0.0092(18) 0.000(2)
C112 0.025(2) 0.026(3) 0.019(2) 0.0005(18) 0.0026(18) -0.006(2)
C117 0.021(2) 0.021(2) 0.032(3) -0.0054(19) 0.0076(19) -0.0043(19)
C13 0.025(2) 0.025(3) 0.021(2) -0.0003(18) 0.0008(18) 0.001(2)
C19 0.032(3) 0.020(2) 0.026(2) 0.0080(19) 0.001(2) 0.008(2)
C32 0.042(3) 0.029(3) 0.025(3) -0.005(2) 0.007(2) -0.005(2)
C130 0.027(2) 0.011(2) 0.030(3) -0.0051(18) 0.0046(19) -0.0048(18)
C26 0.028(3) 0.020(2) 0.024(2) 0.0043(18) 0.0022(18) 0.006(2)
C109 0.021(2) 0.019(2) 0.020(2) 0.0014(17) 0.0012(17) -0.0023(18)
C17 0.029(3) 0.022(2) 0.020(2) -0.0061(18) -0.0001(18) 0.003(2)
C3 0.029(3) 0.021(2) 0.027(3) 0.0023(19) 0.0036(19) 0.001(2)
C111 0.030(3) 0.018(2) 0.030(3) 0.001(2) 0.006(2) -0.002(2)
C6 0.030(2) 0.012(2) 0.023(2) 0.0016(17) 0.0041(18) 0.0075(18)
C27 0.027(2) 0.024(2) 0.025(2) 0.0021(19) 0.0062(19) 0.005(2)
C118 0.022(2) 0.025(3) 0.031(3) 0.001(2) 0.0038(19) -0.003(2)
C138 0.036(3) 0.029(3) 0.025(3) -0.004(2) 0.001(2) 0.002(2)
C129 0.027(3) 0.015(2) 0.034(3) 0.0002(19) 0.006(2) 0.0064(19)
C104 0.018(2) 0.021(2) 0.021(2) -0.0004(18) 0.0011(17) -0.0037(18)
C120 0.025(3) 0.037(3) 0.034(3) -0.004(2) 0.006(2) -0.004(2)
C126 0.022(2) 0.018(2) 0.024(2) 0.0036(18) 0.0034(18) 0.0000(18)
C33 0.033(3) 0.028(3) 0.026(2) 0.001(2) 0.008(2) -0.004(2)
C29 0.030(3) 0.016(2) 0.032(3) -0.0010(19) 0.002(2) -0.001(2)
C132 0.039(3) 0.024(3) 0.029(3) 0.000(2) 0.008(2) 0.003(2)
C1 0.020(2) 0.036(3) 0.025(2) 0.002(2) 0.0015(18) 0.009(2)
C105 0.025(2) 0.021(2) 0.023(2) -0.0058(18) 0.0055(18) -0.0026(19)
C12 0.032(3) 0.020(2) 0.018(2) 0.0018(18) 0.0015(18) 0.008(2)
C2 0.025(3) 0.033(3) 0.035(3) 0.000(2) 0.008(2) 0.002(2)
C116 0.028(3) 0.023(2) 0.027(3) -0.0052(19) 0.0043(19) -0.004(2)
C36 0.032(3) 0.042(3) 0.031(3) 0.004(2) 0.008(2) -0.006(2)
C9 0.024(2) 0.018(2) 0.019(2) 0.0025(17) 0.0054(17) 0.0024(18)
C133 0.029(3) 0.032(3) 0.020(2) 0.0024(19) -0.0041(18) 0.005(2)
C16 0.038(3) 0.024(2) 0.023(2) -0.005(2) 0.003(2) -0.001(2)
C125 0.022(2) 0.013(2) 0.022(2) 0.0014(17) 0.0049(17) -0.0018(18)
N3 0.026(2) 0.038(3) 0.069(3) 0.008(2) 0.008(2) 0.007(2)
C20 0.025(3) 0.030(3) 0.036(3) -0.007(2) 0.001(2) 0.002(2)
C5 0.025(2) 0.018(2) 0.017(2) -0.0023(16) 0.0011(17) 0.0040(18)
N2 0.032(3) 0.054(3) 0.079(4) 0.013(3) 0.010(3) -0.001(3)
C137 0.032(3) 0.027(3) 0.031(3) -0.005(2) -0.004(2) 0.007(2)
C107 0.027(3) 0.042(3) 0.045(3) 0.015(3) -0.001(2) 0.002(2)
C135 0.032(3) 0.035(3) 0.036(3) 0.005(2) -0.006(2) -0.008(2)
C22 0.039(3) 0.020(3) 0.041(3) 0.009(2) 0.002(2) 0.001(2)
C38 0.037(3) 0.030(3) 0.033(3) -0.005(2) 0.010(2) -0.005(2)
C15 0.032(3) 0.020(2) 0.028(3) -0.0034(19) 0.002(2) 0.002(2)
C31 0.033(3) 0.026(3) 0.025(3) -0.003(2) 0.002(2) -0.004(2)
C134 0.037(3) 0.027(3) 0.030(3) 0.006(2) -0.001(2) 0.001(2)
C136 0.028(3) 0.042(3) 0.029(3) 0.003(2) -0.002(2) 0.003(2)
C122 0.034(3) 0.029(3) 0.042(3) 0.005(2) 0.005(2) -0.006(2)
N5 0.024(3) 0.061(4) 0.092(4) 0.037(3) 0.000(3) -0.011(3)
N7 0.023(2) 0.042(3) 0.064(3) 0.007(2) -0.003(2) -0.006(2)
C34 0.039(3) 0.022(3) 0.033(3) -0.002(2) 0.010(2) -0.006(2)
N4 0.033(3) 0.049(3) 0.065(3) 0.000(3) 0.015(2) -0.005(2)
C121 0.026(3) 0.034(3) 0.055(4) 0.010(3) 0.006(2) 0.003(2)
C102 0.018(2) 0.024(2) 0.031(3) 0.005(2) -0.0015(18) 0.000(2)
C7 0.027(3) 0.046(4) 0.046(3) 0.012(3) 0.009(2) 0.007(3)
C28 0.025(2) 0.031(3) 0.019(2) -0.0003(19) 0.0007(18) -0.003(2)
N8 0.031(3) 0.045(3) 0.059(3) 0.002(2) -0.010(2) 0.005(2)
C35 0.038(3) 0.035(3) 0.038(3) 0.008(2) 0.012(2) 0.006(2)
C108 0.029(3) 0.035(3) 0.048(3) 0.008(3) 0.001(2) -0.009(2)
C21 0.033(3) 0.034(3) 0.050(3) 0.007(3) 0.008(2) -0.006(2)
N6 0.029(3) 0.047(3) 0.074(4) 0.019(3) -0.004(2) 0.003(2)
C8 0.032(3) 0.039(3) 0.042(3) 0.010(3) 0.006(2) 0.006(3)
C42 0.051(4) 0.032(3) 0.042(3) -0.006(2) 0.007(3) -0.001(3)
C41 0.054(4) 0.036(3) 0.035(3) -0.001(2) 0.009(3) -0.004(3)
C37 0.034(3) 0.029(3) 0.040(3) -0.006(2) 0.013(2) -0.007(2)
C24 0.020(3) 0.054(4) 0.091(5) -0.003(4) 0.014(3) 0.002(3)
C23 0.029(3) 0.053(4) 0.063(4) 0.005(3) -0.001(3) 0.012(3)
C123 0.027(3) 0.040(3) 0.059(4) -0.001(3) 0.009(2) -0.010(2)
N1 0.031(3) 0.077(4) 0.073(4) 0.024(3) 0.008(3) 0.016(3)
C124 0.019(3) 0.048(4) 0.073(4) -0.004(3) -0.004(3) -0.002(3)
C140 0.034(3) 0.057(4) 0.061(4) -0.003(3) -0.008(3) 0.012(3)
C139 0.038(4) 0.057(4) 0.086(5) -0.008(4) -0.021(3) -0.002(3)
C40 0.039(3) 0.051(4) 0.082(5) -0.002(4) 0.009(3) -0.016(3)
C39 0.041(4) 0.062(5) 0.113(7) -0.008(4) 0.026(4) 0.000(3)

loop_
_atom_type_symbol
_atom_type_description
_atom_type_scat_dispersion_real
_atom_type_scat_dispersion_imag
_atom_type_scat_source
C C 0.0033 0.0016 'International Tables Vol C Tables 4.2.6.8 and 6.1.1.4'
H H 0.0000 0.0000 'International Tables Vol C Tables 4.2.6.8 and 6.1.1.4'
N N 0.0061 0.0033 'International Tables Vol C Tables 4.2.6.8 and 6.1.1.4'
Cl Cl 0.1484 0.1585 'International Tables Vol C Tables 4.2.6.8 and 6.1.1.4'

loop_
_exptl_crystal_face_index_h
_exptl_crystal_face_index_k
_exptl_crystal_face_index_l
_exptl_crystal_face_perp_dist
0 0 -1 0.107
0 0 1 0.182
-1 0 0 0.042
1 0 0 0.083
0 1 0 0.187
0 -1 0 0.037

loop_
_geom_angle_atom_site_label_1
_geom_angle_atom_site_label_2
_geom_angle_atom_site_label_3
_geom_angle
C111 C110 C109 120.8(4)
C111 C110 H110 119.7
C109 C110 H110 119.6
C126 C127 C128 120.5(4)
C126 C127 H127 119.8
C128 C127 H127 119.7
C11 C10 C9 121.5(4)
C11 C10 H10 119.4
C9 C10 H10 119.2
C10 C11 C12 119.6(4)
C10 C11 H11 120.2
C12 C11 H11 120.3
C132 C131 C128 176.7(6)
C129 C128 C127 118.8(4)
C129 C128 C131 121.8(4)
C127 C128 C131 119.4(4)
C113 C114 C109 120.9(4)
C113 C114 H114 119.5
C109 C114 H114 119.5
C29 C30 C25 120.9(4)
C29 C30 H30 119.6
C25 C30 H30 119.5
C5 C4 C3 118.7(4)
C5 C4 C9 124.2(4)
C3 C4 C9 117.1(4)
C13 C14 C9 121.6(5)
C13 C14 H14 119.3
C9 C14 H14 119.1
C118 C119 C120 120.5(5)
C118 C119 H119 119.7
C120 C119 H119 119.8
C26 C25 C30 117.9(4)
C26 C25 C5 120.9(4)
C30 C25 C5 121.2(4)
C101 C106 C105 121.2(4)
C101 C106 H106 119.4
C105 C106 H106 119.4
C116 C115 C112 176.1(5)
C106 C101 C102 119.1(4)
C106 C101 C107 119.6(4)
C102 C101 C107 121.3(4)
C19 C18 C17 121.1(4)
C19 C18 H18 119.6
C17 C18 H18 119.4
C102 C103 C104 121.7(4)
C102 C103 H103 119.1
C104 C103 H103 119.2
C114 C113 C112 120.6(4)
C114 C113 H113 119.7
C112 C113 H113 119.7
C111 C112 C113 117.5(4)
C111 C112 C115 122.4(4)
C113 C112 C115 120.1(4)
C122 C117 C118 117.2(4)
C122 C117 C116 118.6(5)
C118 C117 C116 124.2(4)
C14 C13 C12 120.3(4)
C14 C13 H13 119.8
C12 C13 H13 119.9
C18 C19 C20 121.0(4)
C18 C19 H19 119.4
C20 C19 H19 119.6
C31 C32 C33 176.2(6)
C129 C130 C125 120.7(4)
C129 C130 H130 119.5
C125 C130 H130 119.8
C27 C26 C25 121.5(4)
C27 C26 H26 119.3
C25 C26 H26 119.2
C110 C109 C114 118.7(4)
C110 C109 C104 121.0(4)
C114 C109 C104 120.2(4)
C22 C17 C18 117.5(4)
C22 C17 C16 119.1(5)
C18 C17 C16 123.4(5)
C2 C3 C4 121.0(5)
C2 C3 H3 119.6
C4 C3 H3 119.4
C110 C111 C112 121.4(4)
C110 C111 H111 119.4
C112 C111 H111 119.2
C1 C6 C5 121.8(4)
C1 C6 H6 119.2
C5 C6 H6 119.0
C26 C27 C28 120.3(5)
C26 C27 H27 119.7
C28 C27 H27 119.9
C119 C118 C117 121.6(5)
C119 C118 H118 119.2
C117 C118 H118 119.2
C137 C138 C133 121.1(5)
C137 C138 H138 119.6
C133 C138 H138 119.3
C130 C129 C128 120.6(4)
C130 C129 H129 119.7
C128 C129 H129 119.7
C103 C104 C105 118.6(4)
C103 C104 C109 118.1(4)
C105 C104 C109 123.3(4)
N7 C120 C121 120.7(5)
N7 C120 C119 121.8(5)
C121 C120 C119 117.5(5)
C127 C126 C125 120.7(4)
C127 C126 H126 119.5
C125 C126 H126 119.8
C38 C33 C34 117.9(5)
C38 C33 C32 122.0(5)
C34 C33 C32 119.9(5)
C30 C29 C28 120.8(4)
C30 C29 H29 119.7
C28 C29 H29 119.4
C131 C132 C133 176.0(6)
C6 C1 C2 119.6(4)
C6 C1 C7 120.5(5)
C2 C1 C7 119.9(5)
C106 C105 C104 119.1(4)
C106 C105 C125 117.7(4)
C104 C105 C125 123.1(4)
C13 C12 C11 119.0(4)
C13 C12 C15 120.6(4)
C11 C12 C15 120.4(4)
C1 C2 C3 119.8(5)
C1 C2 C8 121.9(5)
C3 C2 C8 118.3(5)
C115 C116 C117 175.1(5)
N4 C36 C37 122.6(5)
N4 C36 C35 121.0(5)
C37 C36 C35 116.4(5)
C14 C9 C10 118.0(4)
C14 C9 C4 121.0(4)
C10 C9 C4 120.9(4)
C138 C133 C134 117.4(4)
C138 C133 C132 122.4(5)
C134 C133 C132 120.1(5)
C15 C16 C17 174.7(6)
C126 C125 C130 118.7(4)
C126 C125 C105 120.8(4)
C130 C125 C105 120.5(4)
C20 N3 C23 123.6(5)
C20 N3 C24 119.7(5)
C23 N3 C24 116.4(5)
N3 C20 C21 121.5(5)
N3 C20 C19 121.4(5)
C21 C20 C19 117.1(4)
C6 C5 C4 119.0(4)
C6 C5 C25 118.3(4)
C4 C5 C25 122.6(4)
C138 C137 C136 121.5(5)
C138 C137 H137 119.2
C136 C137 H137 119.3
N5 C107 C101 176.7(7)
C134 C135 C136 121.4(5)
C134 C135 H135 119.3
C136 C135 H135 119.2
C21 C22 C17 122.1(5)
C21 C22 H22 119.0
C17 C22 H22 119.0
C37 C38 C33 121.1(5)
C37 C38 H38 119.4
C33 C38 H38 119.5
C16 C15 C12 177.0(5)
C32 C31 C28 175.7(6)
C135 C134 C133 121.0(5)
C135 C134 H134 119.4
C133 C134 H134 119.5
C135 C136 N8 120.9(5)
C135 C136 C137 117.3(5)
N8 C136 C137 121.7(5)
C121 C122 C117 121.7(5)
C121 C122 H122 119.1
C117 C122 H122 119.2
C120 N7 C123 122.2(5)
C120 N7 C124 120.0(5)
C123 N7 C124 117.6(5)
C35 C34 C33 120.1(5)
C35 C34 H34 120.0
C33 C34 H34 119.9
C36 N4 C39 121.4(5)
C36 N4 C40 119.3(5)
C39 N4 C40 118.6(5)
C122 C121 C120 121.4(5)
C122 C121 H121 119.4
C120 C121 H121 119.3
C103 C102 C101 120.0(4)
C103 C102 C108 119.2(4)
C101 C102 C108 120.8(4)
N1 C7 C1 179.3(6)
C29 C28 C27 118.5(4)
C29 C28 C31 122.0(5)
C27 C28 C31 119.5(5)
C136 N8 C139 120.2(5)
C136 N8 C140 119.5(5)
C139 N8 C140 117.0(5)
C34 C35 C36 122.4(5)
C34 C35 H35 118.9
C36 C35 H35 118.7
N6 C108 C102 177.5(6)
C22 C21 C20 121.2(5)
C22 C21 H21 119.3
C20 C21 H21 119.5
N2 C8 C2 177.3(6)
Cl6 C42 Cl5 110.5(4)
Cl6 C42 Cl4 110.7(3)
Cl5 C42 Cl4 111.0(3)
Cl6 C42 H42 108.2
Cl5 C42 H42 108.2
Cl4 C42 H42 108.1
Cl3 C41 Cl1 110.0(3)
Cl3 C41 Cl2 110.4(3)
Cl1 C41 Cl2 111.2(3)
Cl3 C41 H41 108.3
Cl1 C41 H41 108.5
Cl2 C41 H41 108.4
C38 C37 C36 122.0(5)
C38 C37 H37 119.1
C36 C37 H37 118.9
N3 C24 H24A 109.9
N3 C24 H24B 109.5
H24A C24 H24B 109.5
N3 C24 H24C 108.9
H24A C24 H24C 109.5
H24B C24 H24C 109.5
N3 C23 H23A 109.4
N3 C23 H23B 109.4
H23A C23 H23B 109.5
N3 C23 H23C 109.6
H23A C23 H23C 109.5
H23B C23 H23C 109.5
N7 C123 H123A 109.4
N7 C123 H123B 109.4
H123A C123 H123B 109.5
N7 C123 H123C 109.5
H123A C123 H123C 109.5
H123B C123 H123C 109.5
N7 C124 H124A 109.8
N7 C124 H124B 109.3
H124A C124 H124B 109.5
N7 C124 H124C 109.3
H124A C124 H124C 109.5
H124B C124 H124C 109.5
N8 C140 H140A 109.6
N8 C140 H140B 109.5
H140A C140 H140B 109.5
N8 C140 H140C 109.3
H140A C140 H140C 109.5
H140B C140 H140C 109.5
N8 C139 H139A 109.4
N8 C139 H139B 109.5
H139A C139 H139B 109.5
N8 C139 H139C 109.4
H139A C139 H139C 109.5
H139B C139 H139C 109.5
N4 C40 H40A 109.7
N4 C40 H40B 109.2
H40A C40 H40B 109.5
N4 C40 H40C 109.5
H40A C40 H40C 109.5
H40B C40 H40C 109.5
N4 C39 H39A 109.2
N4 C39 H39B 109.4
H39A C39 H39B 109.5
N4 C39 H39C 109.8
H39A C39 H39C 109.5
H39B C39 H39C 109.5

loop_
_geom_bond_atom_site_label_1
_geom_bond_atom_site_label_2
_geom_bond_distance
Cl4 C42 1.756(6)
Cl2 C41 1.753(6)
Cl6 C42 1.740(6)
Cl3 C41 1.745(6)
Cl1 C41 1.750(7)
Cl5 C42 1.745(6)
C110 C111 1.374(7)
C110 C109 1.388(6)
C110 H110 0.9301
C127 C126 1.386(6)
C127 C128 1.402(7)
C127 H127 0.9299
C10 C11 1.387(7)
C10 C9 1.395(6)
C10 H10 0.9300
C11 C12 1.403(7)
C11 H11 0.9300
C131 C132 1.202(7)
C131 C128 1.429(7)
C128 C129 1.393(7)
C114 C113 1.381(7)
C114 C109 1.398(6)
C114 H114 0.9300
C30 C29 1.372(7)
C30 C25 1.403(6)
C30 H30 0.9300
C4 C5 1.407(6)
C4 C3 1.408(7)
C4 C9 1.486(6)
C14 C13 1.377(7)
C14 C9 1.386(6)
C14 H14 0.9300
C119 C118 1.388(7)
C119 C120 1.408(7)
C119 H119 0.9300
C25 C26 1.389(6)
C25 C5 1.482(6)
C106 C101 1.383(7)
C106 C105 1.408(6)
C106 H106 0.9300
C115 C116 1.189(7)
C115 C112 1.427(6)
C101 C102 1.407(7)
C101 C107 1.440(7)
C18 C19 1.384(7)
C18 C17 1.394(7)
C18 H18 0.9299
C103 C102 1.381(7)
C103 C104 1.392(6)
C103 H103 0.9299
C113 C112 1.408(7)
C113 H113 0.9299
C112 C111 1.405(7)
C117 C122 1.392(7)
C117 C118 1.394(7)
C117 C116 1.437(7)
C13 C12 1.395(7)
C13 H13 0.9301
C19 C20 1.408(7)
C19 H19 0.9300
C32 C31 1.187(7)
C32 C33 1.443(7)
C130 C129 1.388(7)
C130 C125 1.398(6)
C130 H130 0.9300
C26 C27 1.376(7)
C26 H26 0.9300
C109 C104 1.487(6)
C17 C22 1.388(7)
C17 C16 1.446(7)
C3 C2 1.394(7)
C3 H3 0.9299
C111 H111 0.9301
C6 C1 1.378(7)
C6 C5 1.398(6)
C6 H6 0.9300
C27 C28 1.398(7)
C27 H27 0.9301
C118 H118 0.9299
C138 C137 1.376(7)
C138 C133 1.396(7)
C138 H138 0.9301
C129 H129 0.9300
C104 C105 1.418(7)
C120 N7 1.376(7)
C120 C121 1.387(8)
C126 C125 1.397(6)
C126 H126 0.9301
C33 C38 1.397(7)
C33 C34 1.403(7)
C29 C28 1.396(7)
C29 H29 0.9299
C132 C133 1.434(7)
C1 C2 1.389(7)
C1 C7 1.450(7)
C105 C125 1.484(6)
C12 C15 1.429(7)
C2 C8 1.443(8)
C36 N4 1.368(7)
C36 C37 1.399(8)
C36 C35 1.401(8)
C133 C134 1.408(7)
C16 C15 1.193(7)
N3 C20 1.379(7)
N3 C23 1.410(8)
N3 C24 1.456(7)
C20 C21 1.397(8)
N2 C8 1.151(7)
C137 C136 1.402(7)
C137 H137 0.9300
C107 N5 1.145(7)
C135 C134 1.376(7)
C135 C136 1.395(8)
C135 H135 0.9301
C22 C21 1.368(8)
C22 H22 0.9299
C38 C37 1.377(7)
C38 H38 0.9301
C31 C28 1.436(7)
C134 H134 0.9301
C136 N8 1.397(7)
C122 C121 1.379(7)
C122 H122 0.9300
N7 C123 1.441(8)
N7 C124 1.451(7)
C34 C35 1.383(7)
C34 H34 0.9301
N4 C39 1.428(9)
N4 C40 1.460(8)
C121 H121 0.9302
C102 C108 1.444(7)
C7 N1 1.129(7)
N8 C139 1.426(8)
N8 C140 1.454(8)
C35 H35 0.9301
C108 N6 1.150(7)
C21 H21 0.9302
C42 H42 0.9799
C41 H41 0.9801
C37 H37 0.9302
C24 H24A 0.9600
C24 H24B 0.9599
C24 H24C 0.9601
C23 H23A 0.9601
C23 H23B 0.9598
C23 H23C 0.9601
C123 H123A 0.9600
C123 H123B 0.9599
C123 H123C 0.9602
C124 H124A 0.9600
C124 H124B 0.9602
C124 H124C 0.9600
C140 H140A 0.9601
C140 H140B 0.9599
C140 H140C 0.9599
C139 H139A 0.9601
C139 H139B 0.9601
C139 H139C 0.9599
C40 H40A 0.9599
C40 H40B 0.9599
C40 H40C 0.9602
C39 H39A 0.9601
C39 H39B 0.9600
C39 H39C 0.9600
